data_4343704
loop_
_publ_author_name
'Bartlett, N.'
'Gennis, M.'
'Gibler, D.D.'
'Morrell, B.K.'
'Zalkin, A.'

_publ_section_title
;
 Crystal structures of (Xe F(+)) (Ru F6(-)) and (Xe F5(+)) (Ru F6(-))
;
_journal_name_full 'Inorganic Chemistry'
_journal_page_first 1717
_journal_page_last 1721
_journal_volume 12
_journal_year 1973
_chemical_formula_sum 'F11 Ru Xe'
_chemical_name_systematic '(Xe F5) (Ru F6)'
_space_group_IT_number 62
_symmetry_space_group_name_Hall '-P 2ac 2n'
_symmetry_space_group_name_H-M 'P n m a'
_cell_angle_alpha 90
_cell_angle_beta 90
_cell_angle_gamma 90
_cell_formula_units_Z 4
_cell_length_a 16.771
_cell_length_b 8.206
_cell_length_c 5.617
_cell_volume 773.027
_citation_journal_id_ASTM INOCAJ
_cod_data_source_file Bartlett_INOCAJ_1973_1069.cif
_cod_data_source_block F11Ru1Xe1
_cod_original_cell_volume 773.0275
_cod_original_formula_sum 'F11 Ru1 Xe1'
_cod_database_code 4343704

loop_
_symmetry_equiv_pos_as_xyz
x,y,z
-x+1/2,-y,z+1/2
x+1/2,-y+1/2,-z+1/2
-x,y+1/2,-z
-x,-y,-z
x-1/2,y,-z-1/2
-x-1/2,y-1/2,z-1/2
x,-y-1/2,z

loop_
_atom_site_label
_atom_site_type_symbol
_atom_site_fract_x
_atom_site_fract_y
_atom_site_fract_z
_atom_site_occupancy
_atom_site_U_iso_or_equiv
F6 F-1 0.3457 0.0939 0.464 1 0.0
F2 F-1 0.488 0.25 0.511 1 0.0
Xe1 Xe+6 0.34978 0.25 0.7009 1 0.0
F3 F-1 0.5921 0.25 -0.069 1 0.0
Ru1 Ru+5 0.54318 0.25 0.2205 1 0.0
F7 F-1 0.3128 0.0955 0.911 1 0.0
F4 F-1 0.6392 0.25 0.374 1 0.0
F8 F-1 0.2456 0.25 0.629 1 0.0
F1 F-1 0.5417 0.4754 0.227 1 0.0
F5 F-1 0.4443 0.25 0.068 1 0.0
